data_7060857
loop_
_publ_author_name
'Saha, Shrabani'
'Das, Sujoy'
'Sarkar, Olivia'
'Chattopadhyay, Ansuman'
'Rissanen, Kari'
'Sahoo, Prithidipa'

_publ_section_title
;
 Introduction of a luminescent sensor for tracking trace levels of
 hydrazine in insect pollinated cropland flowers
;
_journal_issue 37
_journal_name_full 'New Journal of Chemistry'
_journal_page_first 17095
_journal_page_last 17100
_journal_paper_doi 10.1039/D1NJ02661E
_journal_volume 45
_journal_year 2021
_chemical_formula_moiety 'C26 H18 N2 O2'
_chemical_formula_sum 'C26 H18 N2 O2'
_chemical_formula_weight 390.42
_chemical_name_systematic 2-(9-ethyl-9H-carbazol-3-yl)-1H-benzo[de]isoquinoline-1,3(2H)-dione
_chemical_properties_physical Air-sensitive,Moisture-sensitive
_space_group_crystal_system monoclinic
_space_group_IT_number 14
_space_group_name_Hall '-P 2yn'
_space_group_name_H-M_alt 'P 1 21/n 1'
_atom_sites_solution_hydrogens geom
_atom_sites_solution_primary dual
_audit_creation_date 2021-06-24
_audit_creation_method
;
Olex2 1.3
(compiled 2020.11.12 svn.r5f609507 for OlexSys, GUI svn.r6272)
;
_audit_update_record
;
2021-06-24 deposited with the CCDC.	2021-07-19 downloaded from the CCDC.
;
_cell_angle_alpha 90
_cell_angle_beta 90.460(8)
_cell_angle_gamma 90
_cell_formula_units_Z 8
_cell_length_a 10.321(7)
_cell_length_b 16.443(11)
_cell_length_c 23.688(16)
_cell_measurement_reflns_used 8907
_cell_measurement_temperature 296(2)
_cell_measurement_theta_max 28.44
_cell_measurement_theta_min 3.17
_cell_volume 4020(5)
_computing_cell_refinement 'SAINT v8.34A (Bruker, 2013)'
_computing_data_collection 'Bruker APEX2'
_computing_data_reduction 'SAINT v8.34A (Bruker, 2013)'
_computing_molecular_graphics 'Olex2 1.3 (Dolomanov et al., 2009)'
_computing_publication_material 'Olex2 1.3 (Dolomanov et al., 2009)'
_computing_structure_refinement 'SHELXL 2018/3 (Sheldrick, 2015)'
_computing_structure_solution 'SHELXT 2018/2 (Sheldrick, 2018)'
_diffrn_ambient_temperature 296.15
_diffrn_measured_fraction_theta_full 0.998
_diffrn_measured_fraction_theta_max 0.998
_diffrn_measurement_device_type 'Bruker APEX-II CCD'
_diffrn_measurement_method '\f and \w scans'
_diffrn_radiation_type MoK\a
_diffrn_radiation_wavelength 0.71073
_diffrn_reflns_av_R_equivalents 0.1227
_diffrn_reflns_av_unetI/netI 0.0736
_diffrn_reflns_Laue_measured_fraction_full 0.998
_diffrn_reflns_Laue_measured_fraction_max 0.998
_diffrn_reflns_limit_h_max 12
_diffrn_reflns_limit_h_min -12
_diffrn_reflns_limit_k_max 19
_diffrn_reflns_limit_k_min -19
_diffrn_reflns_limit_l_max 28
_diffrn_reflns_limit_l_min -28
_diffrn_reflns_number 66799
_diffrn_reflns_point_group_measured_fraction_full 0.998
_diffrn_reflns_point_group_measured_fraction_max 0.998
_diffrn_reflns_theta_full 25.000
_diffrn_reflns_theta_max 25.000
_diffrn_reflns_theta_min 3.016
_diffrn_source_current 30.0
_diffrn_source_power 1.5
_diffrn_source_voltage 50.0
_diffrn_standards_number 0
_exptl_absorpt_coefficient_mu 0.082
_exptl_absorpt_correction_T_max 0.7457
_exptl_absorpt_correction_T_min 0.4778
_exptl_absorpt_correction_type none
_exptl_absorpt_process_details
;
SADABS-2014/5 (Bruker,2014) was used for absorption correction.
wR2(int) was 0.1610 before and 0.0663 after correction.
The Ratio of minimum to maximum transmission is 0.6407.
The \l/2 correction factor is 0.00150.
;
_exptl_crystal_density_diffrn 1.290
_exptl_crystal_description BLOCK
_exptl_crystal_F_000 1632
_exptl_crystal_recrystallization_method 'Re-crystallisation from solvent: Acetonitrile'
_exptl_crystal_size_max 0.2
_exptl_crystal_size_mid 0.2
_exptl_crystal_size_min 0.1
_refine_diff_density_max 0.147
_refine_diff_density_min -0.208
_refine_diff_density_rms 0.040
_refine_ls_extinction_method none
_refine_ls_goodness_of_fit_ref 1.044
_refine_ls_hydrogen_treatment constr
_refine_ls_matrix_type full
_refine_ls_number_parameters 543
_refine_ls_number_reflns 7072
_refine_ls_number_restraints 0
_refine_ls_restrained_S_all 1.044
_refine_ls_R_factor_all 0.1337
_refine_ls_R_factor_gt 0.0552
_refine_ls_shift/su_max 0.000
_refine_ls_shift/su_mean 0.000
_refine_ls_structure_factor_coef Fsqd
_refine_ls_weighting_details 'w=1/[\s^2^(Fo^2^)+(0.0448P)^2^+0.4959P] where P=(Fo^2^+2Fc^2^)/3'
_refine_ls_weighting_scheme calc
_refine_ls_wR_factor_gt 0.0979
_refine_ls_wR_factor_ref 0.1269
_reflns_Friedel_coverage 0.000
_reflns_number_gt 3902
_reflns_number_total 7072
_reflns_threshold_expression 'I > 2\s(I)'
_cod_data_source_file d1nj02661e2.cif
_cod_data_source_block NCD
_cod_depositor_comments 'Adding full bibliography for 7060857.cif.'
_cod_database_code 7060857
_shelx_shelxl_version_number 2018/3
_shelx_space_group_comment
;
The symmetry employed for this shelxl refinement is uniquely defined
by the following loop, which should always be used as a source of
symmetry information in preference to the above space-group names.
They are only intended as comments.
;
_shelx_estimated_absorpt_t_max 0.992
_shelx_estimated_absorpt_t_min 0.984
_olex2_refinement_description
;
1. Fixed Uiso
 At 1.2 times of:
  All C(H) groups, All C(H,H) groups
 At 1.5 times of:
  All C(H,H,H) groups
2.a Secondary CH2 refined with riding coordinates:
 C01C(H01B,H01C), C01F(H01J,H01K)
2.b Aromatic/amide H refined with riding coordinates:
 C00C(H00C), C00M(H00M), C00Q(H00Q), C00S(H00S), C00T(H00T), C00V(H00V),
 C00W(H00W), C00X(H00X), C010(H010), C011(H011), C012(H012), C014(H014),
 C016(H016), C017(H017), C018(H018), C019(H019), C01A(H01A), C01B(H01H),
 C01D(H01D), C01E(H01I), C01G(H01L), C01H(H01M), C01K(H01Q), C01L(H01R),
 C01M(H01S), C01N(H01T)
2.c Idealised Me refined as rotating group:
 C01J(H01N,H01O,H01P), C01O(H01E,H01F,H01G)
;
_olex2_submission_special_instructions 'No special instructions were received'

loop_
_space_group_symop_operation_xyz
'x, y, z'
'-x+1/2, y+1/2, -z+1/2'
'-x, -y, -z'
'x-1/2, -y-1/2, z-1/2'

loop_
_atom_site_label
_atom_site_type_symbol
_atom_site_fract_x
_atom_site_fract_y
_atom_site_fract_z
_atom_site_U_iso_or_equiv
_atom_site_adp_type
_atom_site_occupancy
_atom_site_site_symmetry_order
_atom_site_calc_flag
_atom_site_refinement_flags_posn
_atom_site_refinement_flags_adp
_atom_site_refinement_flags_occupancy
_atom_site_disorder_assembly
_atom_site_disorder_group
O001 O 0.67930(17) 0.66556(11) 0.60246(7) 0.0583(5) Uani 1 1 d . . . . .
O002 O -0.05649(18) 0.56185(12) 0.20213(8) 0.0682(6) Uani 1 1 d . . . . .
N003 N 0.54958(18) 0.65419(12) 0.52363(8) 0.0396(5) Uani 1 1 d . . . . .
O004 O 0.42137(17) 0.64317(13) 0.44401(7) 0.0706(6) Uani 1 1 d . . . . .
N005 N 0.0776(2) 0.58249(12) 0.12594(9) 0.0499(6) Uani 1 1 d . . . . .
N006 N 0.9663(2) 0.60307(14) 0.37554(8) 0.0525(6) Uani 1 1 d . . . . .
N007 N 0.4717(2) 0.61010(14) 0.29014(9) 0.0532(6) Uani 1 1 d . . . . .
O008 O 0.2103(2) 0.60752(13) 0.05015(8) 0.0801(7) Uani 1 1 d . . . . .
C009 C 0.8316(2) 0.68579(15) 0.42712(9) 0.0387(6) Uani 1 1 d . . . . .
C00A C 0.6636(2) 0.63701(15) 0.48844(9) 0.0410(6) Uani 1 1 d . . . . .
C00B C 0.3283(2) 0.69485(14) 0.58860(9) 0.0365(6) Uani 1 1 d . . . . .
C00C C 0.7295(2) 0.70256(15) 0.46457(9) 0.0403(6) Uani 1 1 d . . . . .
H00C H 0.706732 0.755837 0.473148 0.048 Uiso 1 1 calc R U . . .
C00D C 0.4523(2) 0.69074(14) 0.61551(10) 0.0373(6) Uani 1 1 d . . . . .
C00E C 0.5697(2) 0.66958(14) 0.58159(10) 0.0405(6) Uani 1 1 d . . . . .
C00F C 0.3128(2) 0.67822(14) 0.52993(10) 0.0400(6) Uani 1 1 d . . . . .
C00G C 0.4174(2) 0.72936(16) 0.24439(10) 0.0441(7) Uani 1 1 d . . . . .
C00H C 0.9160(2) 0.73773(16) 0.39320(10) 0.0425(6) Uani 1 1 d . . . . .
C00I C 0.8662(2) 0.60353(15) 0.41525(10) 0.0436(6) Uani 1 1 d . . . . .
C00J C 0.3432(2) 0.66303(15) 0.21955(10) 0.0426(6) Uani 1 1 d . . . . .
C00K C 0.2172(2) 0.71632(15) 0.62166(10) 0.0442(6) Uani 1 1 d . . . . .
C00L C 0.4280(2) 0.65750(15) 0.49480(11) 0.0447(6) Uani 1 1 d . . . . .
C00M C 0.2466(2) 0.65973(16) 0.17720(10) 0.0464(7) Uani 1 1 d . . . . .
H00M H 0.222298 0.706386 0.157607 0.056 Uiso 1 1 calc R U . . .
C00N C 0.4960(2) 0.69415(18) 0.28761(11) 0.0497(7) Uani 1 1 d . . . . .
C00O C -0.0473(3) 0.57117(15) 0.15063(12) 0.0506(7) Uani 1 1 d . . . . .
C00P C 0.1882(3) 0.58517(17) 0.16526(10) 0.0484(7) Uani 1 1 d . . . . .
C00Q C 0.8019(3) 0.53854(16) 0.44126(10) 0.0518(7) Uani 1 1 d . . . . .
H00Q H 0.826660 0.485072 0.434417 0.062 Uiso 1 1 calc R U . . .
C00R C 0.9983(2) 0.68383(17) 0.36257(10) 0.0473(7) Uani 1 1 d . . . . .
C00S C 0.6999(2) 0.55613(16) 0.47771(10) 0.0498(7) Uani 1 1 d . . . . .
H00S H 0.655483 0.513847 0.495051 0.060 Uiso 1 1 calc R U . . .
C00T C 0.4246(3) 0.81438(17) 0.23450(11) 0.0539(7) Uani 1 1 d . . . . .
H00T H 0.372424 0.838535 0.207065 0.065 Uiso 1 1 calc R U . . .
C00U C 0.3795(2) 0.59077(17) 0.24891(10) 0.0459(7) Uani 1 1 d . . . . .
C00V C 0.4648(2) 0.70745(16) 0.67257(10) 0.0494(7) Uani 1 1 d . . . . .
H00V H 0.545680 0.703408 0.689926 0.059 Uiso 1 1 calc R U . . .
C00W C 0.3226(3) 0.51520(17) 0.23552(11) 0.0536(7) Uani 1 1 d . . . . .
H00W H 0.347970 0.467919 0.254099 0.064 Uiso 1 1 calc R U . . .
C00X C 0.9273(2) 0.82213(17) 0.38530(10) 0.0516(7) Uani 1 1 d . . . . .
H00X H 0.873354 0.857794 0.404508 0.062 Uiso 1 1 calc R U . . .
C00Y C -0.1441(3) 0.58833(15) 0.05314(11) 0.0531(7) Uani 1 1 d . . . . .
C00Z C -0.1608(3) 0.57175(15) 0.11152(11) 0.0511(7) Uani 1 1 d . . . . .
C010 C 0.2273(3) 0.51346(16) 0.19369(11) 0.0549(7) Uani 1 1 d . . . . .
H010 H 0.188547 0.464205 0.184216 0.066 Uiso 1 1 calc R U . . .
C011 C 0.2354(3) 0.73500(16) 0.67978(11) 0.0550(7) Uani 1 1 d . . . . .
H011 H 0.164553 0.750477 0.701265 0.066 Uiso 1 1 calc R U . . .
C012 C 0.3558(3) 0.73064(17) 0.70484(11) 0.0569(8) Uani 1 1 d . . . . .
H012 H 0.365788 0.742894 0.742958 0.068 Uiso 1 1 calc R U . . .
C013 C 0.0989(3) 0.59739(16) 0.06749(12) 0.0562(8) Uani 1 1 d . . . . .
C014 C 0.1911(3) 0.68164(16) 0.50504(11) 0.0557(7) Uani 1 1 d . . . . .
H014 H 0.181703 0.671398 0.466609 0.067 Uiso 1 1 calc R U . . .
C015 C -0.0182(3) 0.60101(15) 0.03034(11) 0.0535(7) Uani 1 1 d . . . . .
C016 C 1.0211(3) 0.85189(18) 0.34804(11) 0.0605(8) Uani 1 1 d . . . . .
H016 H 1.028838 0.907582 0.342108 0.073 Uiso 1 1 calc R U . . .
C017 C 0.0939(3) 0.71814(18) 0.59417(12) 0.0614(8) Uani 1 1 d . . . . .
H017 H 0.020863 0.731480 0.614937 0.074 Uiso 1 1 calc R U . . .
C018 C 1.0941(3) 0.7139(2) 0.32571(11) 0.0600(8) Uani 1 1 d . . . . .
H018 H 1.148787 0.678964 0.306282 0.072 Uiso 1 1 calc R U . . .
C019 C 0.5831(3) 0.7421(2) 0.32006(11) 0.0630(8) Uani 1 1 d . . . . .
H019 H 0.634850 0.719086 0.348149 0.076 Uiso 1 1 calc R U . . .
C01A C 1.1035(3) 0.7976(2) 0.31962(11) 0.0641(8) Uani 1 1 d . . . . .
H01A H 1.166494 0.818614 0.295872 0.077 Uiso 1 1 calc R U . . .
C01B C 0.5107(3) 0.86126(19) 0.26630(13) 0.0642(8) Uani 1 1 d . . . . .
H01H H 0.516753 0.916887 0.259712 0.077 Uiso 1 1 calc R U . . .
C01C C 1.0303(3) 0.52974(18) 0.35254(11) 0.0633(8) Uani 1 1 d . . . . .
H01B H 1.055194 0.539996 0.313797 0.076 Uiso 1 1 calc R U . . .
H01C H 0.969282 0.484854 0.352463 0.076 Uiso 1 1 calc R U . . .
C01D C 0.0805(3) 0.70070(19) 0.53780(12) 0.0677(9) Uani 1 1 d . . . . .
H01D H -0.001254 0.701354 0.520991 0.081 Uiso 1 1 calc R U . . .
C01E C 0.5883(3) 0.8252(2) 0.30816(13) 0.0686(9) Uani 1 1 d . . . . .
H01I H 0.645221 0.857723 0.328740 0.082 Uiso 1 1 calc R U . . .
C01F C 0.5378(3) 0.55107(18) 0.32726(11) 0.0619(8) Uani 1 1 d . . . . .
H01J H 0.476564 0.509277 0.338134 0.074 Uiso 1 1 calc R U . . .
H01K H 0.566502 0.578644 0.361336 0.074 Uiso 1 1 calc R U . . .
C01G C -0.0049(3) 0.61726(17) -0.02704(13) 0.0706(9) Uani 1 1 d . . . . .
H01L H 0.077263 0.624110 -0.042113 0.085 Uiso 1 1 calc R U . . .
C01H C -0.2846(3) 0.55933(17) 0.13313(13) 0.0685(9) Uani 1 1 d . . . . .
H01M H -0.294918 0.548564 0.171368 0.082 Uiso 1 1 calc R U . . .
C01I C -0.2557(3) 0.59220(17) 0.01687(13) 0.0678(9) Uani 1 1 d . . . . .
C01J C 0.6547(3) 0.51076(19) 0.29935(12) 0.0738(9) Uani 1 1 d . . . . .
H01N H 0.626321 0.480804 0.266738 0.111 Uiso 1 1 calc R U . . .
H01O H 0.695651 0.474388 0.325696 0.111 Uiso 1 1 calc R U . . .
H01P H 0.715385 0.551819 0.288122 0.111 Uiso 1 1 calc R U . . .
C01K C -0.3806(4) 0.5790(2) 0.04069(17) 0.0845(10) Uani 1 1 d . . . . .
H01Q H -0.453664 0.581351 0.017521 0.101 Uiso 1 1 calc R U . . .
C01L C -0.3947(3) 0.5630(2) 0.09701(17) 0.0834(10) Uani 1 1 d . . . . .
H01R H -0.476940 0.554569 0.111675 0.100 Uiso 1 1 calc R U . . .
C01M C -0.1152(4) 0.6234(2) -0.06260(14) 0.0877(11) Uani 1 1 d . . . . .
H01S H -0.105468 0.636215 -0.100577 0.105 Uiso 1 1 calc R U . . .
C01N C -0.2366(4) 0.6106(2) -0.04113(15) 0.0893(11) Uani 1 1 d . . . . .
H01T H -0.308132 0.614014 -0.065120 0.107 Uiso 1 1 calc R U . . .
C01O C 1.1488(3) 0.5062(2) 0.38652(15) 0.1051(13) Uani 1 1 d . . . . .
H01E H 1.190138 0.460406 0.369113 0.158 Uiso 1 1 calc R U . . .
H01F H 1.123614 0.492024 0.424180 0.158 Uiso 1 1 calc R U . . .
H01G H 1.208044 0.551176 0.387860 0.158 Uiso 1 1 calc R U . . .

loop_
_atom_site_aniso_label
_atom_site_aniso_U_11
_atom_site_aniso_U_22
_atom_site_aniso_U_33
_atom_site_aniso_U_23
_atom_site_aniso_U_13
_atom_site_aniso_U_12
O001 0.0430(11) 0.0782(14) 0.0537(11) -0.0136(10) -0.0062(9) 0.0089(10)
O002 0.0659(13) 0.0885(16) 0.0501(12) 0.0177(11) 0.0027(10) 0.0096(11)
N003 0.0380(12) 0.0468(13) 0.0339(12) -0.0013(10) 0.0025(9) 0.0013(10)
O004 0.0616(13) 0.1137(18) 0.0366(11) -0.0139(11) -0.0019(9) 0.0067(12)
N005 0.0550(15) 0.0515(14) 0.0431(13) 0.0035(11) -0.0032(11) -0.0026(11)
N006 0.0538(14) 0.0572(16) 0.0467(13) -0.0046(12) 0.0116(11) 0.0158(12)
N007 0.0575(15) 0.0595(17) 0.0424(13) 0.0071(12) -0.0036(12) 0.0111(12)
O008 0.0777(16) 0.1013(17) 0.0615(13) -0.0008(12) 0.0116(12) -0.0218(13)
C009 0.0395(14) 0.0450(16) 0.0315(13) 0.0005(12) -0.0014(11) 0.0068(12)
C00A 0.0409(15) 0.0469(17) 0.0354(14) -0.0018(13) 0.0022(12) 0.0035(13)
C00B 0.0414(15) 0.0327(14) 0.0352(14) 0.0038(12) -0.0003(12) -0.0017(11)
C00C 0.0417(15) 0.0396(15) 0.0397(15) -0.0035(12) -0.0009(12) 0.0066(12)
C00D 0.0404(15) 0.0398(15) 0.0318(14) 0.0016(12) 0.0024(11) -0.0032(12)
C00E 0.0433(16) 0.0386(16) 0.0395(15) -0.0011(12) -0.0019(13) -0.0020(12)
C00F 0.0401(15) 0.0427(16) 0.0371(15) 0.0012(12) -0.0033(12) 0.0006(12)
C00G 0.0419(16) 0.0494(18) 0.0412(16) -0.0016(14) 0.0074(12) 0.0054(13)
C00H 0.0363(14) 0.0517(18) 0.0394(15) -0.0004(13) -0.0020(12) 0.0061(13)
C00I 0.0459(16) 0.0482(18) 0.0369(15) -0.0002(13) 0.0006(12) 0.0087(13)
C00J 0.0404(15) 0.0477(17) 0.0398(15) 0.0041(14) 0.0069(12) 0.0070(13)
C00K 0.0429(16) 0.0499(17) 0.0400(15) 0.0027(13) 0.0030(13) -0.0002(13)
C00L 0.0477(17) 0.0489(17) 0.0374(16) 0.0013(13) -0.0005(13) -0.0008(13)
C00M 0.0480(17) 0.0445(17) 0.0469(16) 0.0069(14) 0.0050(13) 0.0093(13)
C00N 0.0466(17) 0.062(2) 0.0404(16) -0.0035(15) 0.0061(14) 0.0067(15)
C00O 0.0577(19) 0.0425(17) 0.0515(18) 0.0079(14) -0.0016(15) 0.0015(13)
C00P 0.0532(18) 0.0470(18) 0.0450(16) 0.0008(14) 0.0011(14) 0.0037(14)
C00Q 0.0644(19) 0.0408(16) 0.0502(17) -0.0027(14) 0.0058(14) 0.0170(14)
C00R 0.0439(16) 0.060(2) 0.0379(15) 0.0018(14) 0.0001(12) 0.0087(14)
C00S 0.0606(18) 0.0414(17) 0.0476(16) 0.0033(13) 0.0082(14) 0.0010(13)
C00T 0.0473(17) 0.058(2) 0.0564(18) -0.0033(16) 0.0077(14) 0.0075(15)
C00U 0.0455(16) 0.0512(19) 0.0411(16) 0.0027(14) 0.0045(13) 0.0082(14)
C00V 0.0433(16) 0.0638(19) 0.0412(16) 0.0034(14) 0.0000(13) -0.0058(13)
C00W 0.0612(19) 0.0475(19) 0.0523(18) 0.0095(15) 0.0041(15) 0.0126(15)
C00X 0.0458(17) 0.0560(19) 0.0531(17) 0.0018(15) 0.0016(13) -0.0003(14)
C00Y 0.073(2) 0.0352(16) 0.0512(18) -0.0008(14) -0.0120(16) -0.0106(14)
C00Z 0.0574(19) 0.0407(17) 0.0552(18) 0.0052(14) -0.0068(15) -0.0031(13)
C010 0.0634(19) 0.0410(17) 0.0604(19) 0.0015(15) 0.0040(16) 0.0038(14)
C011 0.0482(18) 0.073(2) 0.0442(17) -0.0027(15) 0.0111(14) -0.0022(15)
C012 0.0554(19) 0.082(2) 0.0333(15) -0.0062(15) 0.0067(14) -0.0065(16)
C013 0.074(2) 0.0443(18) 0.0500(19) -0.0033(14) 0.0037(17) -0.0114(15)
C014 0.0530(18) 0.072(2) 0.0415(16) -0.0053(15) -0.0080(14) 0.0050(15)
C015 0.079(2) 0.0369(16) 0.0442(17) -0.0046(13) -0.0079(16) -0.0149(15)
C016 0.0561(19) 0.062(2) 0.0630(19) 0.0060(16) 0.0036(16) -0.0108(16)
C017 0.0447(18) 0.082(2) 0.057(2) 0.0002(17) 0.0049(15) 0.0076(15)
C018 0.0501(18) 0.083(2) 0.0470(17) 0.0014(17) 0.0097(14) 0.0089(16)
C019 0.060(2) 0.087(3) 0.0424(17) -0.0075(17) -0.0059(14) 0.0079(17)
C01A 0.0539(19) 0.086(3) 0.0519(19) 0.0087(18) 0.0072(15) -0.0083(17)
C01B 0.063(2) 0.060(2) 0.070(2) -0.0102(18) 0.0074(17) 0.0005(17)
C01C 0.061(2) 0.070(2) 0.0590(19) -0.0162(16) 0.0069(15) 0.0163(16)
C01D 0.0436(18) 0.097(3) 0.062(2) -0.0012(18) -0.0093(15) 0.0091(16)
C01E 0.070(2) 0.075(3) 0.061(2) -0.0205(18) 0.0018(17) -0.0092(18)
C01F 0.066(2) 0.074(2) 0.0455(17) 0.0119(16) 0.0001(15) 0.0143(16)
C01G 0.105(3) 0.056(2) 0.0508(19) -0.0073(16) -0.0036(19) -0.0252(18)
C01H 0.068(2) 0.064(2) 0.073(2) 0.0134(17) -0.0063(18) -0.0072(17)
C01I 0.091(3) 0.054(2) 0.058(2) -0.0008(16) -0.0260(19) -0.0120(18)
C01J 0.070(2) 0.087(2) 0.065(2) 0.0020(18) -0.0021(17) 0.0257(18)
C01K 0.078(3) 0.076(2) 0.098(3) 0.004(2) -0.037(2) -0.0135(19)
C01L 0.068(2) 0.082(3) 0.100(3) 0.011(2) -0.015(2) -0.0118(18)
C01M 0.136(4) 0.079(3) 0.047(2) -0.0011(18) -0.019(2) -0.029(2)
C01N 0.119(3) 0.080(3) 0.068(3) -0.002(2) -0.041(2) -0.020(2)
C01O 0.096(3) 0.101(3) 0.117(3) -0.025(2) -0.028(2) 0.054(2)

loop_
_atom_type_symbol
_atom_type_description
_atom_type_scat_dispersion_real
_atom_type_scat_dispersion_imag
_atom_type_scat_source
C C 0.0033 0.0016 'International Tables Vol C Tables 4.2.6.8 and 6.1.1.4'
H H 0.0000 0.0000 'International Tables Vol C Tables 4.2.6.8 and 6.1.1.4'
N N 0.0061 0.0033 'International Tables Vol C Tables 4.2.6.8 and 6.1.1.4'
O O 0.0106 0.0060 'International Tables Vol C Tables 4.2.6.8 and 6.1.1.4'

loop_
_geom_angle_atom_site_label_1
_geom_angle_atom_site_label_2
_geom_angle_atom_site_label_3
_geom_angle
_geom_angle_site_symmetry_1
_geom_angle_site_symmetry_3
_geom_angle_publ_flag
C00E N003 C00A 118.21(19) . . ?
C00E N003 C00L 125.6(2) . . ?
C00L N003 C00A 116.10(19) . . ?
C00O N005 C00P 116.3(2) . . ?
C013 N005 C00O 124.5(2) . . ?
C013 N005 C00P 119.0(2) . . ?
C00I N006 C00R 108.54(19) . . ?
C00I N006 C01C 125.7(2) . . ?
C00R N006 C01C 125.7(2) . . ?
C00N N007 C01F 126.2(2) . . ?
C00U N007 C00N 108.4(2) . . ?
C00U N007 C01F 125.3(2) . . ?
C00C C009 C00H 133.0(2) . . ?
C00C C009 C00I 119.9(2) . . ?
C00I C009 C00H 107.1(2) . . ?
C00C C00A N003 118.3(2) . . ?
C00C C00A C00S 121.7(2) . . ?
C00S C00A N003 119.9(2) . . ?
C00D C00B C00K 119.0(2) . . ?
C00F C00B C00D 121.4(2) . . ?
C00F C00B C00K 119.6(2) . . ?
C009 C00C H00C 120.9 . . ?
C00A C00C C009 118.2(2) . . ?
C00A C00C H00C 120.9 . . ?
C00B C00D C00E 119.8(2) . . ?
C00V C00D C00B 120.2(2) . . ?
C00V C00D C00E 119.9(2) . . ?
O001 C00E N003 120.6(2) . . ?
O001 C00E C00D 122.7(2) . . ?
N003 C00E C00D 116.7(2) . . ?
C00B C00F C00L 120.2(2) . . ?
C014 C00F C00B 120.2(2) . . ?
C014 C00F C00L 119.6(2) . . ?
C00N C00G C00J 106.3(2) . . ?
C00T C00G C00J 134.4(3) . . ?
C00T C00G C00N 119.2(3) . . ?
C00R C00H C009 106.0(2) . . ?
C00X C00H C009 134.4(2) . . ?
C00X C00H C00R 119.6(2) . . ?
N006 C00I C009 108.9(2) . . ?
C00Q C00I N006 130.1(2) . . ?
C00Q C00I C009 121.0(2) . . ?
C00M C00J C00G 133.1(2) . . ?
C00M C00J C00U 119.8(2) . . ?
C00U C00J C00G 107.0(2) . . ?
C011 C00K C00B 118.7(2) . . ?
C011 C00K C017 123.3(2) . . ?
C017 C00K C00B 118.0(2) . . ?
N003 C00L C00F 116.3(2) . . ?
O004 C00L N003 120.3(2) . . ?
O004 C00L C00F 123.4(2) . . ?
C00J C00M H00M 120.6 . . ?
C00P C00M C00J 118.7(2) . . ?
C00P C00M H00M 120.6 . . ?
N007 C00N C00G 109.2(2) . . ?
N007 C00N C019 129.5(3) . . ?
C019 C00N C00G 121.3(3) . . ?
O002 C00O N005 119.8(3) . . ?
O002 C00O C00Z 123.4(3) . . ?
N005 C00O C00Z 116.8(2) . . ?
C00M C00P N005 119.2(2) . . ?
C00M C00P C010 121.0(3) . . ?
C010 C00P N005 119.6(2) . . ?
C00I C00Q H00Q 120.8 . . ?
C00S C00Q C00I 118.4(2) . . ?
C00S C00Q H00Q 120.8 . . ?
N006 C00R C00H 109.5(2) . . ?
N006 C00R C018 129.3(2) . . ?
C018 C00R C00H 121.2(3) . . ?
C00A C00S H00S 119.6 . . ?
C00Q C00S C00A 120.7(2) . . ?
C00Q C00S H00S 119.6 . . ?
C00G C00T H00T 120.3 . . ?
C01B C00T C00G 119.3(3) . . ?
C01B C00T H00T 120.3 . . ?
N007 C00U C00J 109.1(2) . . ?
N007 C00U C00W 129.7(2) . . ?
C00W C00U C00J 121.2(3) . . ?
C00D C00V H00V 119.6 . . ?
C00D C00V C012 120.8(2) . . ?
C012 C00V H00V 119.6 . . ?
C00U C00W H00W 121.0 . . ?
C010 C00W C00U 118.0(3) . . ?
C010 C00W H00W 121.0 . . ?
C00H C00X H00X 120.4 . . ?
C016 C00X C00H 119.1(2) . . ?
C016 C00X H00X 120.4 . . ?
C00Z C00Y C015 121.0(3) . . ?
C00Z C00Y C01I 119.2(3) . . ?
C015 C00Y C01I 119.8(3) . . ?
C00Y C00Z C00O 120.4(3) . . ?
C01H C00Z C00O 119.3(3) . . ?
C01H C00Z C00Y 120.3(3) . . ?
C00P C010 H010 119.4 . . ?
C00W C010 C00P 121.3(3) . . ?
C00W C010 H010 119.4 . . ?
C00K C011 H011 119.4 . . ?
C012 C011 C00K 121.3(2) . . ?
C012 C011 H011 119.4 . . ?
C00V C012 H012 120.0 . . ?
C011 C012 C00V 120.0(2) . . ?
C011 C012 H012 120.0 . . ?
N005 C013 C015 116.7(3) . . ?
O008 C013 N005 119.9(3) . . ?
O008 C013 C015 123.4(3) . . ?
C00F C014 H014 119.8 . . ?
C00F C014 C01D 120.4(2) . . ?
C01D C014 H014 119.8 . . ?
C00Y C015 C013 120.5(3) . . ?
C01G C015 C00Y 119.7(3) . . ?
C01G C015 C013 119.8(3) . . ?
C00X C016 H016 119.9 . . ?
C00X C016 C01A 120.1(3) . . ?
C01A C016 H016 119.9 . . ?
C00K C017 H017 119.2 . . ?
C01D C017 C00K 121.6(3) . . ?
C01D C017 H017 119.2 . . ?
C00R C018 H018 121.3 . . ?
C01A C018 C00R 117.5(3) . . ?
C01A C018 H018 121.3 . . ?
C00N C019 H019 121.3 . . ?
C01E C019 C00N 117.4(3) . . ?
C01E C019 H019 121.3 . . ?
C016 C01A H01A 118.8 . . ?
C018 C01A C016 122.4(3) . . ?
C018 C01A H01A 118.8 . . ?
C00T C01B H01H 119.8 . . ?
C00T C01B C01E 120.4(3) . . ?
C01E C01B H01H 119.8 . . ?
N006 C01C H01B 109.2 . . ?
N006 C01C H01C 109.2 . . ?
N006 C01C C01O 112.0(2) . . ?
H01B C01C H01C 107.9 . . ?
C01O C01C H01B 109.2 . . ?
C01O C01C H01C 109.2 . . ?
C014 C01D H01D 119.9 . . ?
C017 C01D C014 120.2(3) . . ?
C017 C01D H01D 119.9 . . ?
C019 C01E C01B 122.3(3) . . ?
C019 C01E H01I 118.8 . . ?
C01B C01E H01I 118.8 . . ?
N007 C01F H01J 109.0 . . ?
N007 C01F H01K 109.0 . . ?
N007 C01F C01J 113.0(2) . . ?
H01J C01F H01K 107.8 . . ?
C01J C01F H01J 109.0 . . ?
C01J C01F H01K 109.0 . . ?
C015 C01G H01L 119.7 . . ?
C015 C01G C01M 120.6(3) . . ?
C01M C01G H01L 119.7 . . ?
C00Z C01H H01M 119.9 . . ?
C00Z C01H C01L 120.3(3) . . ?
C01L C01H H01M 119.9 . . ?
C01K C01I C00Y 118.7(3) . . ?
C01N C01I C00Y 118.1(3) . . ?
C01N C01I C01K 123.2(3) . . ?
C01F C01J H01N 109.5 . . ?
C01F C01J H01O 109.5 . . ?
C01F C01J H01P 109.5 . . ?
H01N C01J H01O 109.5 . . ?
H01N C01J H01P 109.5 . . ?
H01O C01J H01P 109.5 . . ?
C01I C01K H01Q 119.4 . . ?
C01L C01K C01I 121.2(3) . . ?
C01L C01K H01Q 119.4 . . ?
C01H C01L H01R 119.8 . . ?
C01K C01L C01H 120.3(3) . . ?
C01K C01L H01R 119.8 . . ?
C01G C01M H01S 120.0 . . ?
C01N C01M C01G 120.1(3) . . ?
C01N C01M H01S 120.0 . . ?
C01I C01N H01T 119.2 . . ?
C01M C01N C01I 121.7(3) . . ?
C01M C01N H01T 119.2 . . ?
C01C C01O H01E 109.5 . . ?
C01C C01O H01F 109.5 . . ?
C01C C01O H01G 109.5 . . ?
H01E C01O H01F 109.5 . . ?
H01E C01O H01G 109.5 . . ?
H01F C01O H01G 109.5 . . ?

loop_
_geom_bond_atom_site_label_1
_geom_bond_atom_site_label_2
_geom_bond_distance
_geom_bond_site_symmetry_2
_geom_bond_publ_flag
O001 C00E 1.232(3) . ?
O002 C00O 1.234(3) . ?
N003 C00A 1.475(3) . ?
N003 C00E 1.410(3) . ?
N003 C00L 1.425(3) . ?
O004 C00L 1.227(3) . ?
N005 C00O 1.431(3) . ?
N005 C00P 1.469(3) . ?
N005 C013 1.425(3) . ?
N006 C00I 1.403(3) . ?
N006 C00R 1.403(3) . ?
N006 C01C 1.481(3) . ?
N007 C00N 1.406(3) . ?
N007 C00U 1.395(3) . ?
N007 C01F 1.473(3) . ?
O008 C013 1.235(3) . ?
C009 C00C 1.410(3) . ?
C009 C00H 1.464(3) . ?
C009 C00I 1.427(3) . ?
C00A C00C 1.397(3) . ?
C00A C00S 1.405(3) . ?
C00B C00D 1.426(3) . ?
C00B C00F 1.424(3) . ?
C00B C00K 1.438(3) . ?
C00C H00C 0.9300 . ?
C00D C00E 1.501(3) . ?
C00D C00V 1.384(3) . ?
C00F C00L 1.496(3) . ?
C00F C014 1.384(3) . ?
C00G C00J 1.454(3) . ?
C00G C00N 1.424(3) . ?
C00G C00T 1.419(4) . ?
C00H C00R 1.430(3) . ?
C00H C00X 1.405(3) . ?
C00I C00Q 1.403(3) . ?
C00J C00M 1.410(3) . ?
C00J C00U 1.425(3) . ?
C00K C011 1.422(3) . ?
C00K C017 1.425(3) . ?
C00M H00M 0.9300 . ?
C00M C00P 1.394(3) . ?
C00N C019 1.418(4) . ?
C00O C00Z 1.488(4) . ?
C00P C010 1.415(3) . ?
C00Q H00Q 0.9300 . ?
C00Q C00S 1.398(3) . ?
C00R C018 1.414(3) . ?
C00S H00S 0.9300 . ?
C00T H00T 0.9300 . ?
C00T C01B 1.393(4) . ?
C00U C00W 1.410(4) . ?
C00V H00V 0.9300 . ?
C00V C012 1.417(3) . ?
C00W H00W 0.9300 . ?
C00W C010 1.391(4) . ?
C00X H00X 0.9300 . ?
C00X C016 1.403(3) . ?
C00Y C00Z 1.421(4) . ?
C00Y C015 1.426(4) . ?
C00Y C01I 1.433(4) . ?
C00Z C01H 1.395(4) . ?
C010 H010 0.9300 . ?
C011 H011 0.9300 . ?
C011 C012 1.375(4) . ?
C012 H012 0.9300 . ?
C013 C015 1.491(4) . ?
C014 H014 0.9300 . ?
C014 C01D 1.421(4) . ?
C015 C01G 1.393(4) . ?
C016 H016 0.9300 . ?
C016 C01A 1.408(4) . ?
C017 H017 0.9300 . ?
C017 C01D 1.372(4) . ?
C018 H018 0.9300 . ?
C018 C01A 1.386(4) . ?
C019 H019 0.9300 . ?
C019 C01E 1.396(4) . ?
C01A H01A 0.9300 . ?
C01B H01H 0.9300 . ?
C01B C01E 1.401(4) . ?
C01C H01B 0.9700 . ?
C01C H01C 0.9700 . ?
C01C C01O 1.509(4) . ?
C01D H01D 0.9300 . ?
C01E H01I 0.9300 . ?
C01F H01J 0.9700 . ?
C01F H01K 0.9700 . ?
C01F C01J 1.531(3) . ?
C01G H01L 0.9300 . ?
C01G C01M 1.414(4) . ?
C01H H01M 0.9300 . ?
C01H C01L 1.419(4) . ?
C01I C01K 1.428(4) . ?
C01I C01N 1.422(4) . ?
C01J H01N 0.9600 . ?
C01J H01O 0.9600 . ?
C01J H01P 0.9600 . ?
C01K H01Q 0.9300 . ?
C01K C01L 1.369(4) . ?
C01L H01R 0.9300 . ?
C01M H01S 0.9300 . ?
C01M C01N 1.372(5) . ?
C01N H01T 0.9300 . ?
C01O H01E 0.9600 . ?
C01O H01F 0.9600 . ?
C01O H01G 0.9600 . ?

loop_
_geom_torsion_atom_site_label_1
_geom_torsion_atom_site_label_2
_geom_torsion_atom_site_label_3
_geom_torsion_atom_site_label_4
_geom_torsion
_geom_torsion_site_symmetry_1
_geom_torsion_site_symmetry_2
_geom_torsion_site_symmetry_3
_geom_torsion_site_symmetry_4
_geom_torsion_publ_flag
O002 C00O C00Z C00Y 175.7(2) . . . . ?
O002 C00O C00Z C01H -1.6(4) . . . . ?
N003 C00A C00C C009 -174.7(2) . . . . ?
N003 C00A C00S C00Q 175.5(2) . . . . ?
N005 C00O C00Z C00Y -4.1(4) . . . . ?
N005 C00O C00Z C01H 178.7(2) . . . . ?
N005 C00P C010 C00W -173.2(2) . . . . ?
N005 C013 C015 C00Y -1.2(4) . . . . ?
N005 C013 C015 C01G 178.5(2) . . . . ?
N006 C00I C00Q C00S -176.8(2) . . . . ?
N006 C00R C018 C01A 178.5(3) . . . . ?
N007 C00N C019 C01E 179.5(2) . . . . ?
N007 C00U C00W C010 176.9(2) . . . . ?
O008 C013 C015 C00Y 179.7(3) . . . . ?
O008 C013 C015 C01G -0.6(4) . . . . ?
C009 C00H C00R N006 1.1(3) . . . . ?
C009 C00H C00R C018 -179.2(2) . . . . ?
C009 C00H C00X C016 -179.4(3) . . . . ?
C009 C00I C00Q C00S 2.2(4) . . . . ?
C00A N003 C00E O001 -2.8(3) . . . . ?
C00A N003 C00E C00D 177.2(2) . . . . ?
C00A N003 C00L O004 3.0(3) . . . . ?
C00A N003 C00L C00F -177.6(2) . . . . ?
C00B C00D C00E O001 179.6(2) . . . . ?
C00B C00D C00E N003 -0.4(3) . . . . ?
C00B C00D C00V C012 -1.5(4) . . . . ?
C00B C00F C00L N003 1.2(3) . . . . ?
C00B C00F C00L O004 -179.4(2) . . . . ?
C00B C00F C014 C01D -0.8(4) . . . . ?
C00B C00K C011 C012 -1.8(4) . . . . ?
C00B C00K C017 C01D -0.5(4) . . . . ?
C00C C009 C00H C00R -178.3(2) . . . . ?
C00C C009 C00H C00X 0.2(5) . . . . ?
C00C C009 C00I N006 177.8(2) . . . . ?
C00C C009 C00I C00Q -1.4(4) . . . . ?
C00C C00A C00S C00Q -1.7(4) . . . . ?
C00D C00B C00F C00L -1.2(3) . . . . ?
C00D C00B C00F C014 179.2(2) . . . . ?
C00D C00B C00K C011 1.8(3) . . . . ?
C00D C00B C00K C017 -178.5(2) . . . . ?
C00D C00V C012 C011 1.4(4) . . . . ?
C00E N003 C00A C00C -87.2(3) . . . . ?
C00E N003 C00A C00S 95.5(3) . . . . ?
C00E N003 C00L O004 179.8(2) . . . . ?
C00E N003 C00L C00F -0.8(3) . . . . ?
C00E C00D C00V C012 177.5(2) . . . . ?
C00F C00B C00D C00E 0.8(3) . . . . ?
C00F C00B C00D C00V 179.8(2) . . . . ?
C00F C00B C00K C011 -178.2(2) . . . . ?
C00F C00B C00K C017 1.5(3) . . . . ?
C00F C014 C01D C017 1.8(4) . . . . ?
C00G C00J C00M C00P -176.2(2) . . . . ?
C00G C00J C00U N007 0.0(3) . . . . ?
C00G C00J C00U C00W 178.8(2) . . . . ?
C00G C00N C019 C01E 0.3(4) . . . . ?
C00G C00T C01B C01E -0.8(4) . . . . ?
C00H C009 C00C C00A 176.8(2) . . . . ?
C00H C009 C00I N006 -0.5(3) . . . . ?
C00H C009 C00I C00Q -179.7(2) . . . . ?
C00H C00R C018 C01A -1.2(4) . . . . ?
C00H C00X C016 C01A -0.8(4) . . . . ?
C00I N006 C00R C00H -1.4(3) . . . . ?
C00I N006 C00R C018 178.9(3) . . . . ?
C00I N006 C01C C01O -91.8(3) . . . . ?
C00I C009 C00C C00A -1.0(3) . . . . ?
C00I C009 C00H C00R -0.3(3) . . . . ?
C00I C009 C00H C00X 178.2(3) . . . . ?
C00I C00Q C00S C00A -0.7(4) . . . . ?
C00J C00G C00N N007 -0.5(3) . . . . ?
C00J C00G C00N C019 178.8(2) . . . . ?
C00J C00G C00T C01B -178.7(2) . . . . ?
C00J C00M C00P N005 173.1(2) . . . . ?
C00J C00M C00P C010 -1.9(4) . . . . ?
C00J C00U C00W C010 -1.6(4) . . . . ?
C00K C00B C00D C00E -179.1(2) . . . . ?
C00K C00B C00D C00V -0.2(3) . . . . ?
C00K C00B C00F C00L 178.7(2) . . . . ?
C00K C00B C00F C014 -0.9(3) . . . . ?
C00K C011 C012 C00V 0.2(4) . . . . ?
C00K C017 C01D C014 -1.2(5) . . . . ?
C00L N003 C00A C00C 89.9(3) . . . . ?
C00L N003 C00A C00S -87.4(3) . . . . ?
C00L N003 C00E O001 -179.6(2) . . . . ?
C00L N003 C00E C00D 0.4(3) . . . . ?
C00L C00F C014 C01D 179.6(2) . . . . ?
C00M C00J C00U N007 -177.3(2) . . . . ?
C00M C00J C00U C00W 1.5(3) . . . . ?
C00M C00P C010 C00W 1.8(4) . . . . ?
C00N N007 C00U C00J -0.3(3) . . . . ?
C00N N007 C00U C00W -178.9(2) . . . . ?
C00N N007 C01F C01J -92.7(3) . . . . ?
C00N C00G C00J C00M 177.1(2) . . . . ?
C00N C00G C00J C00U 0.3(2) . . . . ?
C00N C00G C00T C01B 1.6(3) . . . . ?
C00N C019 C01E C01B 0.4(4) . . . . ?
C00O N005 C00P C00M -105.2(3) . . . . ?
C00O N005 C00P C010 69.9(3) . . . . ?
C00O N005 C013 O008 179.0(2) . . . . ?
C00O N005 C013 C015 -0.1(4) . . . . ?
C00O C00Z C01H C01L 177.3(3) . . . . ?
C00P N005 C00O O002 -2.2(3) . . . . ?
C00P N005 C00O C00Z 177.5(2) . . . . ?
C00P N005 C013 O008 4.3(4) . . . . ?
C00P N005 C013 C015 -174.9(2) . . . . ?
C00R N006 C00I C009 1.2(3) . . . . ?
C00R N006 C00I C00Q -179.7(3) . . . . ?
C00R N006 C01C C01O 86.1(3) . . . . ?
C00R C00H C00X C016 -1.0(4) . . . . ?
C00R C018 C01A C016 -0.7(4) . . . . ?
C00S C00A C00C C009 2.5(4) . . . . ?
C00T C00G C00J C00M -2.7(4) . . . . ?
C00T C00G C00J C00U -179.5(2) . . . . ?
C00T C00G C00N N007 179.4(2) . . . . ?
C00T C00G C00N C019 -1.3(3) . . . . ?
C00T C01B C01E C019 -0.2(4) . . . . ?
C00U N007 C00N C00G 0.5(3) . . . . ?
C00U N007 C00N C019 -178.8(2) . . . . ?
C00U N007 C01F C01J 83.0(3) . . . . ?
C00U C00J C00M C00P 0.3(3) . . . . ?
C00U C00W C010 C00P 0.0(4) . . . . ?
C00V C00D C00E O001 0.6(4) . . . . ?
C00V C00D C00E N003 -179.3(2) . . . . ?
C00X C00H C00R N006 -177.7(2) . . . . ?
C00X C00H C00R C018 2.0(4) . . . . ?
C00X C016 C01A C018 1.7(4) . . . . ?
C00Y C00Z C01H C01L 0.1(4) . . . . ?
C00Y C015 C01G C01M 1.7(4) . . . . ?
C00Y C01I C01K C01L 0.1(5) . . . . ?
C00Y C01I C01N C01M 0.8(5) . . . . ?
C00Z C00Y C015 C013 -0.2(4) . . . . ?
C00Z C00Y C015 C01G -179.9(2) . . . . ?
C00Z C00Y C01I C01K -0.1(4) . . . . ?
C00Z C00Y C01I C01N 178.7(3) . . . . ?
C00Z C01H C01L C01K -0.2(5) . . . . ?
C011 C00K C017 C01D 179.2(3) . . . . ?
C013 N005 C00O O002 -177.1(2) . . . . ?
C013 N005 C00O C00Z 2.7(4) . . . . ?
C013 N005 C00P C00M 70.0(3) . . . . ?
C013 N005 C00P C010 -114.9(3) . . . . ?
C013 C015 C01G C01M -178.0(3) . . . . ?
C014 C00F C00L N003 -179.2(2) . . . . ?
C014 C00F C00L O004 0.2(4) . . . . ?
C015 C00Y C00Z C00O 2.9(4) . . . . ?
C015 C00Y C00Z C01H -179.9(2) . . . . ?
C015 C00Y C01I C01K 179.8(3) . . . . ?
C015 C00Y C01I C01N -1.4(4) . . . . ?
C015 C01G C01M C01N -2.3(5) . . . . ?
C017 C00K C011 C012 178.5(3) . . . . ?
C01C N006 C00I C009 179.4(2) . . . . ?
C01C N006 C00I C00Q -1.5(4) . . . . ?
C01C N006 C00R C00H -179.6(2) . . . . ?
C01C N006 C00R C018 0.7(4) . . . . ?
C01F N007 C00N C00G 176.8(2) . . . . ?
C01F N007 C00N C019 -2.4(4) . . . . ?
C01F N007 C00U C00J -176.7(2) . . . . ?
C01F N007 C00U C00W 4.7(4) . . . . ?
C01G C01M C01N C01I 1.0(5) . . . . ?
C01I C00Y C00Z C00O -177.2(2) . . . . ?
C01I C00Y C00Z C01H 0.1(4) . . . . ?
C01I C00Y C015 C013 179.9(2) . . . . ?
C01I C00Y C015 C01G 0.1(4) . . . . ?
C01I C01K C01L C01H 0.1(5) . . . . ?
C01K C01I C01N C01M 179.6(3) . . . . ?
C01N C01I C01K C01L -178.7(3) . . . . ?
